data_7247642
loop_
_publ_author_name
'Barnett, S. A.'
'Bull, C. L.'
'Funnell, N. P.'
'Allan, D. R.'

_publ_section_title
;
 The rich structural phase behaviour of 2,2,2-trifluoroethanol
;
_journal_issue 45
_journal_name_full CrystEngComm
_journal_page_first 6291
_journal_page_last 6302
_journal_paper_doi 10.1039/D3CE00737E
_journal_volume 25
_journal_year 2023
_chemical_formula_moiety 'C2 D3 F3 O'
_chemical_formula_sum 'C2 D3 F3 O'
_chemical_formula_weight 103.06
_chemical_melting_point 229.7
_chemical_name_common Trifluoroethanol
_chemical_name_systematic 2,2,2-Trifluoroethanol-D
_space_group_crystal_system monoclinic
_space_group_IT_number 14
_space_group_name_Hall '-P 2ybc'
_space_group_name_H-M_alt 'P 1 21/c 1'
_atom_sites_solution_hydrogens mixed
_atom_sites_solution_primary direct
_atom_sites_solution_secondary difmap
_audit_creation_method SHELXL-2014/7
_audit_update_record
;
2023-07-07 deposited with the CCDC.	2023-10-10 downloaded from the CCDC.
;
_cell_angle_alpha 90
_cell_angle_beta 91.519(9)
_cell_angle_gamma 90
_cell_formula_units_Z 16
_cell_length_a 4.8630(4)
_cell_length_b 33.054(7)
_cell_length_c 8.8694(14)
_cell_measurement_reflns_used 2934
_cell_measurement_temperature 295(2)
_cell_measurement_theta_max 22.5950
_cell_measurement_theta_min 1.6090
_cell_volume 1425.2(4)
_computing_cell_refinement 'CrysAlisPro 1.171.40.53 (Rigaku OD, 2019)'
_computing_data_collection 'GDA - generic data acquisition software'
_computing_data_reduction 'CrysAlisPro 1.171.40.53 (Rigaku OD, 2019)'
_computing_molecular_graphics 'Mercury (Macrae et al, 2006)'
_computing_structure_refinement 'SHELXL-2014/7 (Sheldrick, 2014)'
_computing_structure_solution 'SHELXT-2018/2 (Sheldrick, 2018)'
_diffrn_ambient_temperature 295(2)
_diffrn_detector 'Photon counting pixel array'
_diffrn_detector_area_resol_mean 0
_diffrn_detector_type 'Dectris Pilatus 300K'
_diffrn_measured_fraction_theta_full 0.473
_diffrn_measured_fraction_theta_max 0.370
_diffrn_measurement_device '4-circle \k-geometry diffractometer'
_diffrn_measurement_device_type Newport
_diffrn_measurement_method 'shutterless scans'
_diffrn_radiation_monochromator 'Silicon 111'
_diffrn_radiation_source 'Diamond Light Source Beamline I19-2'
_diffrn_radiation_type Synchrotron
_diffrn_radiation_wavelength 0.4859
_diffrn_reflns_av_R_equivalents 0.0520
_diffrn_reflns_av_unetI/netI 0.0358
_diffrn_reflns_Laue_measured_fraction_full 0.473
_diffrn_reflns_Laue_measured_fraction_max 0.370
_diffrn_reflns_limit_h_max 7
_diffrn_reflns_limit_h_min -7
_diffrn_reflns_limit_k_max 40
_diffrn_reflns_limit_k_min -40
_diffrn_reflns_limit_l_max 11
_diffrn_reflns_limit_l_min -11
_diffrn_reflns_number 9835
_diffrn_reflns_point_group_measured_fraction_full 0.473
_diffrn_reflns_point_group_measured_fraction_max 0.370
_diffrn_reflns_theta_full 17.000
_diffrn_reflns_theta_max 22.825
_diffrn_reflns_theta_min 1.626
_exptl_absorpt_coefficient_mu 0.056
_exptl_absorpt_correction_T_max 1.00000
_exptl_absorpt_correction_T_min 0.69140
_exptl_absorpt_correction_type multi-scan
_exptl_absorpt_process_details
;
CrysAlisPro 1.171.40.53 (Rigaku Oxford Diffraction, 2019)
Empirical absorption correction using spherical harmonics,
implemented in SCALE3 ABSPACK scaling algorithm.
;
_exptl_crystal_colour Colourless
_exptl_crystal_density_diffrn 1.921
_exptl_crystal_density_meas ?
_exptl_crystal_description Lath
_exptl_crystal_F_000 800
_exptl_crystal_recrystallization_method 'Pressurisation within a diamond anvil cell'
_exptl_crystal_size_max 0.200
_exptl_crystal_size_mid 0.200
_exptl_crystal_size_min 0.075
_refine_diff_density_max 0.198
_refine_diff_density_min -0.231
_refine_diff_density_rms 0.060
_refine_ls_extinction_method none
_refine_ls_goodness_of_fit_ref 1.027
_refine_ls_hydrogen_treatment mixed
_refine_ls_matrix_type full
_refine_ls_number_parameters 233
_refine_ls_number_reflns 2248
_refine_ls_number_restraints 0
_refine_ls_restrained_S_all 1.027
_refine_ls_R_factor_all 0.1288
_refine_ls_R_factor_gt 0.0556
_refine_ls_shift/su_max 0.000
_refine_ls_shift/su_mean 0.000
_refine_ls_structure_factor_coef Fsqd
_refine_ls_weighting_details 'w=1/[\s^2^(Fo^2^)+(0.1111P)^2^+0.6280P] where P=(Fo^2^+2Fc^2^)/3'
_refine_ls_weighting_scheme calc
_refine_ls_wR_factor_gt 0.1608
_refine_ls_wR_factor_ref 0.2279
_reflns_Friedel_coverage 0.000
_reflns_number_gt 934
_reflns_number_total 2248
_reflns_threshold_expression 'I > 2\s(I)'
_cod_data_source_file d3ce00737e2.cif
_cod_data_source_block TFE-Form3
_cod_depositor_comments
;
The following automatic conversions were performed:

data item '_exptl_crystal_density_meas' value 'not measured' was
changed to '?' -- the value is perceived as not measured.

Automatic conversion script
Id: cif_fix_values 8170 2020-07-09 18:12:32Z antanas 

 Adding full bibliography for 7247640--7247642.cif.
;
_cod_original_sg_symbol_H-M 'P 21/c'
_cod_database_code 7247642
_shelx_shelxl_version_number 2014/7
_shelx_space_group_comment
;
The symmetry employed for this shelxl refinement is uniquely defined
by the following loop, which should always be used as a source of
symmetry information in preference to the above space-group names.
They are only intended as comments.
;
_shelx_estimated_absorpt_t_min 0.989
_shelx_estimated_absorpt_t_max 0.996

loop_
_space_group_symop_operation_xyz
'x, y, z'
'-x, y+1/2, -z+1/2'
'-x, -y, -z'
'x, -y-1/2, z-1/2'

loop_
_atom_site_label
_atom_site_type_symbol
_atom_site_fract_x
_atom_site_fract_y
_atom_site_fract_z
_atom_site_U_iso_or_equiv
_atom_site_adp_type
_atom_site_occupancy
_atom_site_site_symmetry_order
_atom_site_calc_flag
_atom_site_refinement_flags_posn
_atom_site_refinement_flags_adp
_atom_site_refinement_flags_occupancy
_atom_site_disorder_assembly
_atom_site_disorder_group
C1 C 0.4661(10) 0.53517(19) 0.2235(6) 0.0571(14) Uani 1 1 d . . . . .
D1A D 0.2843 0.5408 0.1809 0.069 Uiso 1 1 calc R U . . .
D1B D 0.5765 0.5238 0.1445 0.069 Uiso 1 1 calc R U . . .
O1 O 0.4452(7) 0.50707(13) 0.3413(4) 0.0590(11) Uani 1 1 d . . . . .
D1 D 0.600(13) 0.502(2) 0.370(9) 0.11(3) Uiso 1 1 d . . . . .
C2 C 0.5954(9) 0.57401(19) 0.2789(6) 0.0562(14) Uani 1 1 d . . . . .
F1 F 0.4671(7) 0.58946(13) 0.3963(4) 0.0847(11) Uani 1 1 d . . . . .
F2 F 0.8579(6) 0.56901(12) 0.3215(4) 0.0826(12) Uani 1 1 d . . . . .
F3 F 0.5902(7) 0.60227(13) 0.1700(4) 0.0880(13) Uani 1 1 d . . . . .
C3 C 0.0092(9) 0.43178(17) 0.3154(5) 0.0516(13) Uani 1 1 d . . . . .
D3A D -0.0928 0.4114 0.3693 0.062 Uiso 1 1 calc R U . . .
D3B D 0.2039 0.4260 0.3293 0.062 Uiso 1 1 calc R U . . .
O2 O -0.0496(7) 0.47051(13) 0.3738(4) 0.0557(10) Uani 1 1 d . . . . .
D2 D 0.099(12) 0.486(2) 0.393(7) 0.10(2) Uiso 1 1 d . . . . .
C4 C -0.0676(9) 0.43021(18) 0.1528(6) 0.0536(14) Uani 1 1 d . . . . .
F4 F -0.0129(7) 0.39432(13) 0.0913(4) 0.0824(12) Uani 1 1 d . . . . .
F5 F 0.0573(7) 0.45823(13) 0.0710(4) 0.0801(11) Uani 1 1 d . . . . .
F6 F -0.3387(6) 0.43646(12) 0.1283(4) 0.0775(11) Uani 1 1 d . . . . .
C5 C 0.9764(10) 0.72109(19) 0.3060(6) 0.0551(14) Uani 1 1 d . . . . .
D5A D 1.0822 0.7358 0.2326 0.066 Uiso 1 1 calc R U . . .
D5B D 0.7893 0.7188 0.2663 0.066 Uiso 1 1 calc R U . . .
O3 O 0.9749(7) 0.74324(12) 0.4406(4) 0.0553(10) Uani 1 1 d . . . . .
D3 D 1.125(9) 0.7526(18) 0.464(6) 0.057(16) Uiso 1 1 d . . . . .
C6 C 1.0935(10) 0.68029(19) 0.3251(6) 0.0575(15) Uani 1 1 d . . . . .
F7 F 1.3592(6) 0.68169(12) 0.3696(4) 0.0806(12) Uani 1 1 d . . . . .
F8 F 0.9642(7) 0.65762(12) 0.4280(4) 0.0761(10) Uani 1 1 d . . . . .
F9 F 1.0830(7) 0.65960(13) 0.1942(4) 0.0827(12) Uani 1 1 d . . . . .
C7 C 0.5433(9) 0.81984(17) 0.4280(5) 0.0511(13) Uani 1 1 d . . . . .
D7A D 0.7390 0.8251 0.4398 0.061 Uiso 1 1 calc R U . . .
D7B D 0.4459 0.8407 0.4822 0.061 Uiso 1 1 calc R U . . .
O4 O 0.4821(7) 0.78176(13) 0.4884(4) 0.0545(10) Uani 1 1 d . . . . .
D4 D 0.631(12) 0.763(2) 0.491(7) 0.09(2) Uiso 1 1 d . . . . .
C8 C 0.4600(9) 0.82137(18) 0.2625(6) 0.0511(13) Uani 1 1 d . . . . .
F10 F 0.5236(7) 0.85740(12) 0.2025(4) 0.0750(10) Uani 1 1 d . . . . .
F11 F 0.1904(6) 0.81689(11) 0.2403(4) 0.0763(10) Uani 1 1 d . . . . .
F12 F 0.5829(7) 0.79296(12) 0.1832(4) 0.0787(11) Uani 1 1 d . . . . .

loop_
_atom_site_aniso_label
_atom_site_aniso_U_11
_atom_site_aniso_U_22
_atom_site_aniso_U_33
_atom_site_aniso_U_23
_atom_site_aniso_U_13
_atom_site_aniso_U_12
C1 0.056(2) 0.076(6) 0.039(4) 0.003(2) 0.006(2) -0.002(2)
O1 0.0515(16) 0.072(4) 0.054(3) 0.0097(16) 0.0123(15) 0.0010(17)
C2 0.054(2) 0.070(6) 0.045(4) 0.009(2) 0.009(2) 0.009(2)
F1 0.104(2) 0.080(4) 0.071(3) -0.0167(17) 0.0228(19) 0.010(2)
F2 0.0587(15) 0.089(4) 0.100(3) 0.0004(18) -0.0071(16) -0.0038(17)
F3 0.109(2) 0.084(4) 0.071(3) 0.0252(19) 0.0053(19) 0.001(2)
C3 0.059(2) 0.047(5) 0.049(4) -0.0001(19) 0.004(2) 0.003(2)
O2 0.0526(16) 0.059(4) 0.056(3) -0.0099(15) 0.0111(15) -0.0012(17)
C4 0.054(2) 0.069(5) 0.038(4) 0.002(2) 0.006(2) 0.000(3)
F4 0.107(2) 0.076(4) 0.064(3) -0.0269(17) 0.0055(18) 0.015(2)
F5 0.095(2) 0.096(4) 0.051(2) 0.0118(15) 0.0156(16) -0.016(2)
F6 0.0587(15) 0.113(4) 0.060(2) -0.0079(15) -0.0050(14) 0.0052(16)
C5 0.058(2) 0.066(5) 0.041(4) 0.003(2) 0.003(2) -0.002(2)
O3 0.0560(17) 0.069(4) 0.041(2) -0.0051(15) 0.0081(15) 0.0001(18)
C6 0.060(3) 0.075(6) 0.038(4) -0.008(2) 0.009(2) -0.004(3)
F7 0.0530(14) 0.095(4) 0.093(3) -0.0104(18) -0.0078(15) 0.0073(15)
F8 0.0927(19) 0.074(4) 0.063(3) 0.0078(15) 0.0193(16) -0.0098(18)
F9 0.093(2) 0.093(4) 0.063(3) -0.0246(18) 0.0126(17) -0.006(2)
C7 0.053(2) 0.046(5) 0.054(4) -0.005(2) 0.000(2) 0.000(2)
O4 0.0566(16) 0.059(4) 0.047(3) 0.0034(15) 0.0038(14) -0.0024(17)
C8 0.051(2) 0.056(5) 0.046(4) -0.003(2) 0.000(2) 0.002(2)
F10 0.093(2) 0.068(3) 0.064(3) 0.0141(15) 0.0045(16) -0.0122(18)
F11 0.0616(16) 0.096(4) 0.071(3) 0.0141(17) -0.0112(15) -0.0037(16)
F12 0.103(2) 0.082(4) 0.052(3) -0.0121(14) 0.0123(16) 0.0226(19)

loop_
_atom_type_symbol
_atom_type_description
_atom_type_scat_dispersion_real
_atom_type_scat_dispersion_imag
_atom_type_scat_source
C C 0.0006 0.0007 'International Tables Vol C Tables 4.2.6.8 and 6.1.1.4'
D D 0.0000 0.0000 'International Tables Vol C Tables 4.2.6.8 and 6.1.1.4'
O O 0.0036 0.0026 'International Tables Vol C Tables 4.2.6.8 and 6.1.1.4'
F F 0.0067 0.0045 'International Tables Vol C Tables 4.2.6.8 and 6.1.1.4'

loop_
_geom_angle_atom_site_label_1
_geom_angle_atom_site_label_2
_geom_angle_atom_site_label_3
_geom_angle
_geom_angle_site_symmetry_1
_geom_angle_site_symmetry_3
_geom_angle_publ_flag
O1 C1 C2 111.0(5) . . ?
O1 C1 D1A 109.4 . . ?
C2 C1 D1A 109.4 . . ?
O1 C1 D1B 109.4 . . ?
C2 C1 D1B 109.4 . . ?
D1A C1 D1B 108.0 . . ?
C1 O1 O1 144.8(5) . 3_666 ?
C1 O1 D1 106(5) . . ?
O1 O1 D1 61(5) 3_666 . ?
F1 C2 F2 106.9(5) . . ?
F1 C2 F3 107.2(5) . . ?
F2 C2 F3 106.9(4) . . ?
F1 C2 C1 112.5(4) . . ?
F2 C2 C1 112.1(5) . . ?
F3 C2 C1 111.0(5) . . ?
O2 C3 C4 109.9(4) . . ?
O2 C3 D3A 109.7 . . ?
C4 C3 D3A 109.7 . . ?
O2 C3 D3B 109.7 . . ?
C4 C3 D3B 109.7 . . ?
D3A C3 D3B 108.2 . . ?
C3 O2 O2 146.4(3) . 3_566 ?
C3 O2 D2 114(4) . . ?
O2 O2 D2 52(4) 3_566 . ?
F5 C4 F4 107.2(4) . . ?
F5 C4 F6 105.3(4) . . ?
F4 C4 F6 106.0(4) . . ?
F5 C4 C3 113.5(5) . . ?
F4 C4 C3 112.4(5) . . ?
F6 C4 C3 111.9(4) . . ?
O3 C5 C6 113.0(4) . . ?
O3 C5 D5A 109.0 . . ?
C6 C5 D5A 109.0 . . ?
O3 C5 D5B 109.0 . . ?
C6 C5 D5B 109.0 . . ?
D5A C5 D5B 107.8 . . ?
C5 O3 D3 113(4) . . ?
F7 C6 F9 106.6(4) . . ?
F7 C6 F8 106.4(5) . . ?
F9 C6 F8 107.1(5) . . ?
F7 C6 C5 111.6(5) . . ?
F9 C6 C5 111.1(5) . . ?
F8 C6 C5 113.7(4) . . ?
O4 C7 C8 110.3(4) . . ?
O4 C7 D7A 109.6 . . ?
C8 C7 D7A 109.6 . . ?
O4 C7 D7B 109.6 . . ?
C8 C7 D7B 109.6 . . ?
D7A C7 D7B 108.1 . . ?
C7 O4 D4 115(4) . . ?
F12 C8 F11 107.4(4) . . ?
F12 C8 F10 107.8(4) . . ?
F11 C8 F10 106.0(4) . . ?
F12 C8 C7 112.3(4) . . ?
F11 C8 C7 112.2(4) . . ?
F10 C8 C7 110.8(4) . . ?

loop_
_geom_bond_atom_site_label_1
_geom_bond_atom_site_label_2
_geom_bond_distance
_geom_bond_site_symmetry_2
_geom_bond_publ_flag
C1 O1 1.404(7) . ?
C1 C2 1.506(9) . ?
C1 D1A 0.9700 . ?
C1 D1B 0.9700 . ?
O1 O1 2.889(7) 3_666 ?
O1 D1 0.81(7) . ?
C2 F1 1.330(6) . ?
C2 F2 1.332(6) . ?
C2 F3 1.343(7) . ?
C3 O2 1.413(6) . ?
C3 C4 1.481(7) . ?
C3 D3A 0.9700 . ?
C3 D3B 0.9700 . ?
O2 O2 2.997(7) 3_566 ?
O2 D2 0.89(6) . ?
C4 F5 1.333(6) . ?
C4 F4 1.336(7) . ?
C4 F6 1.346(5) . ?
C5 O3 1.401(6) . ?
C5 C6 1.472(9) . ?
C5 D5A 0.9700 . ?
C5 D5B 0.9700 . ?
O3 D3 0.82(5) . ?
C6 F7 1.342(6) . ?
C6 F9 1.348(6) . ?
C6 F8 1.349(6) . ?
C7 O4 1.403(6) . ?
C7 C8 1.513(7) . ?
C7 D7A 0.9700 . ?
C7 D7B 0.9700 . ?
O4 D4 0.95(7) . ?
C8 F12 1.325(6) . ?
C8 F11 1.329(5) . ?
C8 F10 1.344(6) . ?

loop_
_geom_hbond_atom_site_label_D
_geom_hbond_atom_site_label_H
_geom_hbond_atom_site_label_A
_geom_hbond_distance_DH
_geom_hbond_distance_HA
_geom_hbond_distance_DA
_geom_hbond_angle_DHA
_geom_hbond_site_symmetry_A
O2 D2 O1 0.89(6) 1.90(6) 2.715(5) 152(6) .
O4 D4 O3 0.95(7) 1.86(6) 2.757(5) 156(6) .
C1 D1A F2 0.97 2.62 3.300(6) 127.4 1_455
C5 D5B F7 0.97 2.61 3.334(6) 131.5 1_455
O1 D1 O2 0.81(7) 2.00(7) 2.746(5) 155(8) 1_655
O3 D3 O4 0.82(5) 1.99(5) 2.798(5) 169(6) 1_655
O2 D2 O2 0.89(6) 2.54(7) 2.997(7) 112(5) 3_566
O4 D4 F12 0.95(7) 2.53(7) 3.046(5) 114(4) 4_576
C7 D7B F3 0.97 2.60 3.356(6) 134.8 4_576
C7 D7B F9 0.97 2.61 3.366(6) 134.6 4_476

loop_
_geom_torsion_atom_site_label_1
_geom_torsion_atom_site_label_2
_geom_torsion_atom_site_label_3
_geom_torsion_atom_site_label_4
_geom_torsion
_geom_torsion_site_symmetry_1
_geom_torsion_site_symmetry_2
_geom_torsion_site_symmetry_3
_geom_torsion_site_symmetry_4
_geom_torsion_publ_flag
C2 C1 O1 O1 -0.2(8) . . . 3_666 ?
O1 C1 C2 F1 -53.7(6) . . . . ?
O1 C1 C2 F2 66.8(5) . . . . ?
O1 C1 C2 F3 -173.8(4) . . . . ?
C4 C3 O2 O2 -163.0(5) . . . 3_566 ?
O2 C3 C4 F5 57.3(5) . . . . ?
O2 C3 C4 F4 179.2(4) . . . . ?
O2 C3 C4 F6 -61.7(6) . . . . ?
O3 C5 C6 F7 -63.2(5) . . . . ?
O3 C5 C6 F9 178.0(4) . . . . ?
O3 C5 C6 F8 57.2(6) . . . . ?
O4 C7 C8 F12 -57.9(5) . . . . ?
O4 C7 C8 F11 63.1(6) . . . . ?
O4 C7 C8 F10 -178.6(4) . . . . ?
